data_7009277
loop_
_publ_author_name
'King, Lawrence'
'Motevalli, Majid'
'Sullivan, Alice C.'

_publ_section_title
;
 High oxidation state imido metallasiloxanes: synthesis and structural
 characterisation of novel bis-imido chromium(VI) and molybdenum(VI)
 compounds&#x200A;&#x2020;
;
_journal_issue 8
_journal_name_full 'Journal of the Chemical Society, Dalton Transactions'
_journal_page_first 1357
_journal_paper_doi 10.1039/a909712k
_journal_year 2000
_chemical_compound_source 'synthesis as described'
_chemical_formula_moiety 'C64 H76 Mo1 N4 O6 Si4'
_chemical_formula_structural 'C64 H76 N4 O6 SI4 MO'
_chemical_formula_sum 'C64 H76 Mo2 N4 O6 Si4'
_chemical_formula_weight 1301.53
_chemical_name_systematic
;
 ?
;
_space_group_IT_number 14
_symmetry_cell_setting monoclinic
_symmetry_Int_Tables_number 14
_symmetry_space_group_name_Hall '-P 2ybc'
_symmetry_space_group_name_H-M 'P 1 21/c 1'
_atom_sites_solution_hydrogens geom
_atom_sites_solution_primary direct
_atom_sites_solution_secondary difmap
_audit_creation_date 1999-08-27T15:56:50-00:00
_audit_creation_method 'WinGX routine CIF_UPDATE'
_cell_angle_alpha 90
_cell_angle_beta 100.07(3)
_cell_angle_gamma 90
_cell_formula_units_Z 2
_cell_length_a 12.395(2)
_cell_length_b 15.831(3)
_cell_length_c 17.246(3)
_cell_measurement_reflns_used 25
_cell_measurement_temperature 293(2)
_cell_measurement_theta_max 0
_cell_measurement_theta_min 0
_cell_measurement_wavelength 0.71073
_cell_volume 3332.0(11)
_computing_cell_refinement 'CAD4/PC (Enraf Nonius, 1992)'
_computing_data_collection 'CAD4/PC (Enraf Nonius, 1992)'
_computing_data_reduction 'XCAD4 (Harms & Wocadlo, 1995)'
_computing_molecular_graphics 'Ortep-3 for Windows (Farrugia, 1997)'
_computing_publication_material 'WinGX publication routines (Farrugia, 1998)'
_computing_structure_refinement 'SHELXL-97 (Sheldrick, 1997)'
_computing_structure_solution SHELXS-97(Sheldrick,1997)
_diffrn_ambient_temperature 293(2)
_diffrn_measured_fraction_theta_full 0.998
_diffrn_measured_fraction_theta_max 0.998
_diffrn_measurement_device 'Enraf Nonius CAD4'
_diffrn_measurement_method 'non-profiled omega/2theta scans'
_diffrn_radiation_monochromator graphite
_diffrn_radiation_type MoK\a
_diffrn_radiation_wavelength 0.71073
_diffrn_reflns_av_R_equivalents 0
_diffrn_reflns_av_sigmaI/netI 0.1991
_diffrn_reflns_limit_h_max 14
_diffrn_reflns_limit_h_min -14
_diffrn_reflns_limit_k_max 18
_diffrn_reflns_limit_k_min 0
_diffrn_reflns_limit_l_max 20
_diffrn_reflns_limit_l_min 0
_diffrn_reflns_number 5846
_diffrn_reflns_theta_full 25
_diffrn_reflns_theta_max 25
_diffrn_reflns_theta_min 1.67
_diffrn_standards_decay_% 1
_diffrn_standards_interval_time 60
_diffrn_standards_number 2
_exptl_absorpt_coefficient_mu 0.498
_exptl_absorpt_correction_T_max 0.9981
_exptl_absorpt_correction_T_min 0.2933
_exptl_absorpt_correction_type psi-scan
_exptl_absorpt_process_details
;
North A.C.T., Phillips D.C. & Mathews F.S. (1968) Acta. Cryst. A24, 351
        Number of psi-scan sets used was   3
        Theta correction was applied.
        Averaged transmission function was used.
        No Fourier smoothing was applied.
;
_exptl_crystal_colour Orange
_exptl_crystal_density_diffrn 1.297
_exptl_crystal_density_method 'not measured'
_exptl_crystal_description prism
_exptl_crystal_F_000 1352
_exptl_crystal_size_max 0.4
_exptl_crystal_size_mid 0.3
_exptl_crystal_size_min 0.2
_refine_diff_density_max 0.951
_refine_diff_density_min -1.013
_refine_diff_density_rms 0.126
_refine_ls_extinction_coef 0.0018(5)
_refine_ls_extinction_expression Fc^*^=kFc[1+0.001xFc^2^\l^3^/sin(2\q)]^-1/4^
_refine_ls_extinction_method SHELXL
_refine_ls_goodness_of_fit_ref 0.923
_refine_ls_hydrogen_treatment mixed
_refine_ls_matrix_type full
_refine_ls_number_parameters 319
_refine_ls_number_reflns 5846
_refine_ls_number_restraints 106
_refine_ls_restrained_S_all 0.919
_refine_ls_R_factor_all 0.2106
_refine_ls_R_factor_gt 0.0867
_refine_ls_shift/su_max 0.002
_refine_ls_shift/su_mean 0
_refine_ls_structure_factor_coef Fsqd
_refine_ls_weighting_scheme calc
_refine_ls_wR_factor_gt 0.2059
_refine_ls_wR_factor_ref 0.2454
_reflns_number_gt 2470
_reflns_number_total 5846
_reflns_threshold_expression >2sigma(I)
_cod_data_source_file a909712k.txt
_cod_data_source_block lkmo2
_cod_original_cell_volume 3332.0(10)
_cod_original_sg_symbol_H-M 'P 21/c'
_cod_database_code 7009277
_exptl_absorpt_factor_mur 0
_exptl_absorpt_correction_t_ave 0.5609
_diffrn_standards_decay_corr_max 1.03
_diffrn_standards_decay_corr_min 0.973

loop_
_symmetry_equiv_pos_as_xyz
'x, y, z'
'-x, y+1/2, -z+1/2'
'-x, -y, -z'
'x, -y-1/2, z-1/2'

loop_
_atom_site_label
_atom_site_type_symbol
_atom_site_fract_x
_atom_site_fract_y
_atom_site_fract_z
_atom_site_U_iso_or_equiv
_atom_site_adp_type
_atom_site_occupancy
_atom_site_symmetry_multiplicity
_atom_site_calc_flag
_atom_site_refinement_flags
_atom_site_disorder_assembly
_atom_site_disorder_group
Mo1 Mo 0.51564(7) 0.35343(6) 0.51738(6) 0.0514(3) Uani 1 1 d U . .
Si1 Si 0.2729(2) 0.36744(18) 0.39867(16) 0.0468(7) Uani 1 1 d U . .
Si2 Si 0.7492(2) 0.45983(18) 0.52762(16) 0.0459(7) Uani 1 1 d U . .
O1 O 0.6209(4) 0.4394(4) 0.5257(4) 0.0536(17) Uani 1 1 d U . .
O2 O 0.4038(4) 0.3517(4) 0.4268(4) 0.0540(16) Uani 1 1 d U . .
O3 O 0.7750(5) 0.5598(4) 0.5522(4) 0.0470(16) Uani 1 1 d U . .
N1 N 0.4580(7) 0.3567(6) 0.5999(5) 0.068(2) Uani 1 1 d U . .
N2 N 0.5846(6) 0.2613(6) 0.5136(6) 0.068(3) Uani 1 1 d U A .
C1 C 0.1954(5) 0.2681(4) 0.4120(5) 0.051(2) Uani 1 1 d GU . .
C2 C 0.0965(6) 0.2699(4) 0.4395(5) 0.074(3) Uani 1 1 d GU . .
H2 H 0.0684 0.3209 0.4537 0.14(2) Uiso 1 1 calc R . .
C3 C 0.0395(5) 0.1953(6) 0.4457(5) 0.093(4) Uani 1 1 d GU . .
H3 H -0.0267 0.1964 0.4641 0.14(2) Uiso 1 1 calc R . .
C4 C 0.0814(8) 0.1189(4) 0.4244(6) 0.100(4) Uani 1 1 d GU . .
H4 H 0.0433 0.069 0.4286 0.14(2) Uiso 1 1 calc R . .
C5 C 0.1803(8) 0.1172(4) 0.3970(6) 0.108(5) Uani 1 1 d GU . .
H5 H 0.2084 0.0661 0.3827 0.14(2) Uiso 1 1 calc R . .
C6 C 0.2373(5) 0.1918(5) 0.3907(5) 0.091(4) Uani 1 1 d GU . .
H6 H 0.3035 0.1907 0.3724 0.14(2) Uiso 1 1 calc R . .
C7 C 0.2546(5) 0.3967(5) 0.2925(3) 0.051(2) Uani 1 1 d GU . .
C8 C 0.1507(5) 0.3933(5) 0.2466(5) 0.074(3) Uani 1 1 d GU . .
H8 H 0.0916 0.374 0.2683 0.15(3) Uiso 1 1 calc R . .
C9 C 0.1351(6) 0.4185(6) 0.1683(4) 0.103(5) Uani 1 1 d GU . .
H9 H 0.0655 0.4163 0.1376 0.15(3) Uiso 1 1 calc R . .
C10 C 0.2234(8) 0.4472(6) 0.1358(3) 0.107(5) Uani 1 1 d GU . .
H10 H 0.2129 0.4642 0.0834 0.15(3) Uiso 1 1 calc R . .
C11 C 0.3273(7) 0.4507(6) 0.1817(5) 0.095(4) Uani 1 1 d GU . .
H11 H 0.3864 0.4699 0.16 0.15(3) Uiso 1 1 calc R . .
C12 C 0.3429(4) 0.4254(5) 0.2601(4) 0.066(3) Uani 1 1 d GU . .
H12 H 0.4125 0.4277 0.2908 0.15(3) Uiso 1 1 calc R . .
C13 C 0.7903(5) 0.4434(4) 0.4298(3) 0.055(2) Uani 1 1 d GU . .
C14 C 0.7398(6) 0.3804(4) 0.3803(4) 0.069(3) Uani 1 1 d GU . .
H14 H 0.6846 0.3478 0.3955 0.12(2) Uiso 1 1 calc R . .
C15 C 0.7716(6) 0.3661(5) 0.3080(4) 0.090(4) Uani 1 1 d GU . .
H15 H 0.7377 0.324 0.2748 0.12(2) Uiso 1 1 calc R . .
C16 C 0.8540(6) 0.4149(6) 0.2853(4) 0.082(4) Uani 1 1 d GU . .
H16 H 0.8752 0.4054 0.2369 0.12(2) Uiso 1 1 calc R . .
C17 C 0.9045(5) 0.4779(5) 0.3349(4) 0.080(4) Uani 1 1 d GU . .
H17 H 0.9597 0.5106 0.3197 0.12(2) Uiso 1 1 calc R . .
C18 C 0.8727(5) 0.4922(4) 0.4071(4) 0.062(3) Uani 1 1 d GU . .
H18 H 0.9066 0.5344 0.4403 0.12(2) Uiso 1 1 calc R . .
C19 C 0.8308(5) 0.3900(4) 0.6044(4) 0.048(2) Uani 1 1 d GU . .
C20 C 0.9210(5) 0.3454(5) 0.5885(4) 0.066(3) Uani 1 1 d GU . .
H20 H 0.9386 0.3467 0.5382 0.12(2) Uiso 1 1 calc R . .
C21 C 0.9851(5) 0.2988(5) 0.6477(5) 0.083(4) Uani 1 1 d GU . .
H21 H 1.0454 0.269 0.637 0.12(2) Uiso 1 1 calc R . .
C22 C 0.9588(6) 0.2968(5) 0.7228(4) 0.094(4) Uani 1 1 d GU . .
H22 H 1.0017 0.2657 0.7624 0.12(2) Uiso 1 1 calc R . .
C23 C 0.8686(7) 0.3414(5) 0.7387(3) 0.088(4) Uani 1 1 d GU . .
H23 H 0.8511 0.3401 0.789 0.12(2) Uiso 1 1 calc R . .
C24 C 0.8046(5) 0.3880(4) 0.6795(4) 0.066(3) Uani 1 1 d GU . .
H24 H 0.7442 0.4178 0.6902 0.12(2) Uiso 1 1 calc R . .
C25 C 0.4155(9) 0.3340(8) 0.6718(7) 0.069(3) Uani 1 1 d U . .
C26 C 0.4095(12) 0.4151(9) 0.7189(8) 0.103(4) Uani 1 1 d U . .
H26A H 0.3623 0.4549 0.6875 0.10(2) Uiso 1 1 calc R . .
H26B H 0.4816 0.4388 0.7329 0.10(2) Uiso 1 1 calc R . .
H26C H 0.3809 0.4026 0.7659 0.10(2) Uiso 1 1 calc R . .
C27 C 0.4970(10) 0.2735(10) 0.7242(9) 0.111(5) Uani 1 1 d U . .
H27A H 0.5687 0.2984 0.7339 0.16(4) Uiso 1 1 calc R . .
H27B H 0.4998 0.2205 0.6976 0.16(4) Uiso 1 1 calc R . .
H27C H 0.4727 0.2642 0.7734 0.16(4) Uiso 1 1 calc R . .
C28 C 0.3038(10) 0.2962(10) 0.6507(8) 0.100(5) Uani 1 1 d U . .
H28A H 0.2775 0.2806 0.6978 0.09(2) Uiso 1 1 calc R . .
H28B H 0.3072 0.247 0.6187 0.09(2) Uiso 1 1 calc R . .
H28C H 0.2548 0.3368 0.6219 0.09(2) Uiso 1 1 calc R . .
C29 C 0.6256(9) 0.1720(7) 0.5222(8) 0.073(3) Uani 1 1 d DU . .
C30A C 0.6969(19) 0.1624(17) 0.5969(13) 0.108(7) Uiso 0.615(11) 1 d PDU A 1
H30A H 0.7503 0.2069 0.6036 0.163 Uiso 0.615(11) 1 calc PR A 1
H30B H 0.7335 0.1088 0.5986 0.163 Uiso 0.615(11) 1 calc PR A 1
H30C H 0.6546 0.1651 0.6384 0.163 Uiso 0.615(11) 1 calc PR A 1
C31A C 0.5324(18) 0.1079(17) 0.5033(16) 0.114(7) Uiso 0.615(11) 1 d PDU A 1
H31A H 0.4894 0.1207 0.4527 0.17 Uiso 0.615(11) 1 calc PR A 1
H31B H 0.4868 0.1108 0.5429 0.17 Uiso 0.615(11) 1 calc PR A 1
H31C H 0.5624 0.0521 0.5023 0.17 Uiso 0.615(11) 1 calc PR A 1
C32A C 0.701(2) 0.1620(18) 0.4573(16) 0.129(8) Uiso 0.615(11) 1 d PDU A 1
H32A H 0.6567 0.1659 0.4059 0.193 Uiso 0.615(11) 1 calc PR A 1
H32B H 0.7367 0.108 0.4631 0.193 Uiso 0.615(11) 1 calc PR A 1
H32C H 0.7552 0.2059 0.4637 0.193 Uiso 0.615(11) 1 calc PR A 1
C30B C 0.749(2) 0.174(3) 0.544(2) 0.108(7) Uiso 0.385(11) 1 d PDU A 2
H30D H 0.7699 0.1984 0.5956 0.163 Uiso 0.385(11) 1 calc PR A 2
H30E H 0.7793 0.2064 0.5064 0.163 Uiso 0.385(11) 1 calc PR A 2
H30F H 0.7771 0.1169 0.545 0.163 Uiso 0.385(11) 1 calc PR A 2
C31B C 0.560(3) 0.120(2) 0.5780(18) 0.114(7) Uiso 0.385(11) 1 d PDU A 2
H31D H 0.4824 0.1242 0.5585 0.17 Uiso 0.385(11) 1 calc PR A 2
H31E H 0.5758 0.1419 0.6305 0.17 Uiso 0.385(11) 1 calc PR A 2
H31F H 0.5811 0.0613 0.5784 0.17 Uiso 0.385(11) 1 calc PR A 2
C32B C 0.599(3) 0.129(3) 0.447(3) 0.129(8) Uiso 0.385(11) 1 d PDU A 2
H32D H 0.5209 0.1255 0.4317 0.193 Uiso 0.385(11) 1 calc PR A 2
H32E H 0.6296 0.0732 0.4515 0.193 Uiso 0.385(11) 1 calc PR A 2
H32F H 0.629 0.1601 0.4078 0.193 Uiso 0.385(11) 1 calc PR A 2

loop_
_atom_site_aniso_label
_atom_site_aniso_U_11
_atom_site_aniso_U_22
_atom_site_aniso_U_33
_atom_site_aniso_U_23
_atom_site_aniso_U_13
_atom_site_aniso_U_12
Mo1 0.0407(4) 0.0500(6) 0.0586(6) -0.0003(5) -0.0052(4) -0.0035(5)
Si1 0.0419(13) 0.0475(19) 0.0462(16) -0.0047(13) -0.0055(12) -0.0016(11)
Si2 0.0408(13) 0.0405(17) 0.0511(17) -0.0048(13) -0.0071(12) -0.0026(11)
O1 0.029(3) 0.076(5) 0.051(4) 0.005(4) -0.008(3) -0.010(3)
O2 0.032(3) 0.052(4) 0.069(4) -0.003(4) -0.012(3) 0.000(3)
O3 0.046(3) 0.036(4) 0.058(4) 0.001(3) 0.005(3) 0.001(3)
N1 0.065(5) 0.067(7) 0.072(5) 0.001(5) 0.011(4) -0.008(5)
N2 0.047(5) 0.059(5) 0.088(7) -0.009(5) -0.013(4) 0.019(4)
C1 0.051(5) 0.056(6) 0.041(6) -0.011(4) -0.002(5) -0.010(4)
C2 0.078(7) 0.070(7) 0.079(8) -0.007(7) 0.029(7) -0.027(6)
C3 0.095(9) 0.073(8) 0.113(11) -0.004(9) 0.025(8) -0.043(7)
C4 0.119(10) 0.073(8) 0.100(11) 0.012(8) -0.004(8) -0.021(7)
C5 0.125(11) 0.055(7) 0.141(15) -0.013(9) 0.012(10) -0.015(7)
C6 0.094(9) 0.051(6) 0.130(13) -0.006(8) 0.019(8) 0.003(6)
C7 0.060(5) 0.042(6) 0.048(5) -0.009(4) 0.001(4) 0.003(4)
C8 0.075(6) 0.081(9) 0.058(6) -0.005(6) -0.016(5) -0.001(6)
C9 0.117(9) 0.092(12) 0.078(8) 0.021(8) -0.044(7) -0.017(9)
C10 0.161(12) 0.082(11) 0.064(8) 0.015(8) -0.017(7) -0.024(10)
C11 0.123(9) 0.103(12) 0.060(7) 0.004(7) 0.022(7) -0.015(9)
C12 0.080(6) 0.059(8) 0.058(6) 0.001(6) 0.010(5) -0.009(6)
C13 0.053(5) 0.048(7) 0.061(5) -0.012(4) 0.002(4) -0.005(4)
C14 0.092(8) 0.052(8) 0.063(7) -0.016(5) 0.018(6) -0.027(6)
C15 0.087(8) 0.114(12) 0.067(7) -0.031(8) 0.011(7) -0.029(7)
C16 0.069(7) 0.114(12) 0.063(8) -0.015(7) 0.010(6) -0.011(6)
C17 0.075(8) 0.089(11) 0.080(9) -0.020(7) 0.021(7) -0.017(6)
C18 0.058(6) 0.057(8) 0.070(7) -0.002(5) 0.012(6) -0.011(5)
C19 0.045(5) 0.031(5) 0.062(5) -0.009(4) -0.006(4) 0.000(4)
C20 0.050(5) 0.061(8) 0.085(7) 0.004(6) 0.001(5) 0.003(5)
C21 0.067(7) 0.057(9) 0.116(9) 0.018(8) -0.005(7) 0.016(6)
C22 0.085(9) 0.088(11) 0.093(8) 0.009(8) -0.028(7) 0.014(7)
C23 0.098(9) 0.079(11) 0.077(8) 0.019(7) -0.010(6) 0.011(7)
C24 0.081(7) 0.049(7) 0.064(6) 0.010(5) 0.002(6) 0.001(5)
C25 0.065(6) 0.072(9) 0.066(7) 0.011(5) 0.002(5) 0.000(5)
C26 0.151(13) 0.083(9) 0.076(9) -0.009(7) 0.025(9) -0.019(8)
C27 0.086(8) 0.126(13) 0.120(12) 0.054(10) 0.020(8) 0.028(9)
C28 0.079(7) 0.123(13) 0.097(11) -0.001(9) 0.010(7) -0.033(8)
C29 0.067(7) 0.053(6) 0.088(9) -0.013(6) -0.020(7) 0.001(5)

loop_
_atom_type_symbol
_atom_type_description
_atom_type_scat_dispersion_real
_atom_type_scat_dispersion_imag
_atom_type_scat_source
C C 0.0033 0.0016 'International Tables Vol C Tables 4.2.6.8 and 6.1.1.4'
H H 0 0 'International Tables Vol C Tables 4.2.6.8 and 6.1.1.4'
N N 0.0061 0.0033 'International Tables Vol C Tables 4.2.6.8 and 6.1.1.4'
O O 0.0106 0.006 'International Tables Vol C Tables 4.2.6.8 and 6.1.1.4'
Si Si 0.0817 0.0704 'International Tables Vol C Tables 4.2.6.8 and 6.1.1.4'
Mo Mo -1.6832 0.6857 'International Tables Vol C Tables 4.2.6.8 and 6.1.1.4'

loop_
_geom_angle_atom_site_label_1
_geom_angle_atom_site_label_2
_geom_angle_atom_site_label_3
_geom_angle
_geom_angle_site_symmetry_1
_geom_angle_site_symmetry_3
_geom_angle_publ_flag
N2 Mo1 N1 110.2(5) . . ?
N2 Mo1 O1 106.2(4) . . ?
N1 Mo1 O1 107.6(4) . . ?
N2 Mo1 O2 104.8(4) . . ?
N1 Mo1 O2 109.6(4) . . ?
O1 Mo1 O2 118.1(3) . . ?
O3 Si1 O2 113.2(4) 3_666 . ?
O3 Si1 C7 110.4(4) 3_666 . ?
O2 Si1 C7 105.9(3) . . ?
O3 Si1 C1 107.0(3) 3_666 . ?
O2 Si1 C1 109.9(4) . . ?
C7 Si1 C1 110.6(4) . . ?
O1 Si2 O3 110.0(4) . . ?
O1 Si2 C13 112.1(3) . . ?
O3 Si2 C13 107.1(3) . . ?
O1 Si2 C19 107.6(3) . . ?
O3 Si2 C19 109.1(3) . . ?
C13 Si2 C19 110.9(3) . . ?
Si2 O1 Mo1 144.6(4) . . ?
Si1 O2 Mo1 142.0(4) . . ?
Si1 O3 Si2 138.5(4) 3_666 . ?
C25 N1 Mo1 163.9(9) . . ?
C29 N2 Mo1 165.9(9) . . ?
C2 C1 C6 120 . . ?
C2 C1 Si1 121.8(4) . . ?
C6 C1 Si1 118.2(4) . . ?
C1 C2 C3 120 . . ?
C1 C2 H2 120 . . ?
C3 C2 H2 120 . . ?
C4 C3 C2 120 . . ?
C4 C3 H3 120 . . ?
C2 C3 H3 120 . . ?
C3 C4 C5 120 . . ?
C3 C4 H4 120 . . ?
C5 C4 H4 120 . . ?
C6 C5 C4 120 . . ?
C6 C5 H5 120 . . ?
C4 C5 H5 120 . . ?
C5 C6 C1 120 . . ?
C5 C6 H6 120 . . ?
C1 C6 H6 120 . . ?
C8 C7 C12 120 . . ?
C8 C7 Si1 119.4(4) . . ?
C12 C7 Si1 120.5(4) . . ?
C9 C8 C7 120 . . ?
C9 C8 H8 120 . . ?
C7 C8 H8 120 . . ?
C8 C9 C10 120 . . ?
C8 C9 H9 120 . . ?
C10 C9 H9 120 . . ?
C9 C10 C11 120 . . ?
C9 C10 H10 120 . . ?
C11 C10 H10 120 . . ?
C12 C11 C10 120 . . ?
C12 C11 H11 120 . . ?
C10 C11 H11 120 . . ?
C11 C12 C7 120 . . ?
C11 C12 H12 120 . . ?
C7 C12 H12 120 . . ?
C14 C13 C18 120 . . ?
C14 C13 Si2 119.4(4) . . ?
C18 C13 Si2 120.6(4) . . ?
C15 C14 C13 120 . . ?
C15 C14 H14 120 . . ?
C13 C14 H14 120 . . ?
C16 C15 C14 120 . . ?
C16 C15 H15 120 . . ?
C14 C15 H15 120 . . ?
C15 C16 C17 120 . . ?
C15 C16 H16 120 . . ?
C17 C16 H16 120 . . ?
C16 C17 C18 120 . . ?
C16 C17 H17 120 . . ?
C18 C17 H17 120 . . ?
C17 C18 C13 120 . . ?
C17 C18 H18 120 . . ?
C13 C18 H18 120 . . ?
C20 C19 C24 120 . . ?
C20 C19 Si2 120.8(4) . . ?
C24 C19 Si2 119.0(4) . . ?
C19 C20 C21 120 . . ?
C19 C20 H20 120 . . ?
C21 C20 H20 120 . . ?
C22 C21 C20 120 . . ?
C22 C21 H21 120 . . ?
C20 C21 H21 120 . . ?
C23 C22 C21 120 . . ?
C23 C22 H22 120 . . ?
C21 C22 H22 120 . . ?
C22 C23 C24 120 . . ?
C22 C23 H23 120 . . ?
C24 C23 H23 120 . . ?
C23 C24 C19 120 . . ?
C23 C24 H24 120 . . ?
C19 C24 H24 120 . . ?
N1 C25 C28 110.2(10) . . ?
N1 C25 C26 107.5(10) . . ?
C28 C25 C26 109.7(10) . . ?
N1 C25 C27 110.2(9) . . ?
C28 C25 C27 111.9(11) . . ?
C26 C25 C27 107.2(12) . . ?
C25 C26 H26A 109.5 . . ?
C25 C26 H26B 109.5 . . ?
H26A C26 H26B 109.5 . . ?
C25 C26 H26C 109.5 . . ?
H26A C26 H26C 109.5 . . ?
H26B C26 H26C 109.5 . . ?
C25 C27 H27A 109.5 . . ?
C25 C27 H27B 109.5 . . ?
H27A C27 H27B 109.5 . . ?
C25 C27 H27C 109.5 . . ?
H27A C27 H27C 109.5 . . ?
H27B C27 H27C 109.5 . . ?
C25 C28 H28A 109.5 . . ?
C25 C28 H28B 109.5 . . ?
H28A C28 H28B 109.5 . . ?
C25 C28 H28C 109.5 . . ?
H28A C28 H28C 109.5 . . ?
H28B C28 H28C 109.5 . . ?
C30A C29 C32B 139(2) . . ?
C30A C29 N2 109.4(13) . . ?
C32B C29 N2 109(2) . . ?
C30A C29 C30B 48.6(11) . . ?
C32B C29 C30B 107(2) . . ?
N2 C29 C30B 108.7(17) . . ?
C30A C29 C31A 116.4(17) . . ?
C32B C29 C31A 56.9(15) . . ?
N2 C29 C31A 111.9(13) . . ?
C30B C29 C31A 139(2) . . ?
C30A C29 C32A 106.0(15) . . ?
C32B C29 C32A 52.5(12) . . ?
N2 C29 C32A 104.8(14) . . ?
C30B C29 C32A 58.9(16) . . ?
C31A C29 C32A 107.4(15) . . ?
C30A C29 C31B 72.8(17) . . ?
C32B C29 C31B 104(2) . . ?
N2 C29 C31B 110.3(17) . . ?
C30B C29 C31B 117(2) . . ?
C31A C29 C31B 48.5(11) . . ?
C32A C29 C31B 143.0(19) . . ?
C29 C30A H30A 109.5 . . ?
C29 C30A H30B 109.5 . . ?
H30A C30A H30B 109.5 . . ?
C29 C30A H30C 109.5 . . ?
H30A C30A H30C 109.5 . . ?
H30B C30A H30C 109.5 . . ?
C29 C31A H31A 109.5 . . ?
C29 C31A H31B 109.5 . . ?
H31A C31A H31B 109.5 . . ?
C29 C31A H31C 109.5 . . ?
H31A C31A H31C 109.5 . . ?
H31B C31A H31C 109.5 . . ?
C29 C32A H32A 109.5 . . ?
C29 C32A H32B 109.5 . . ?
H32A C32A H32B 109.5 . . ?
C29 C32A H32C 109.5 . . ?
H32A C32A H32C 109.5 . . ?
H32B C32A H32C 109.5 . . ?
C29 C30B H30D 109.5 . . ?
C29 C30B H30E 109.5 . . ?
H30D C30B H30E 109.5 . . ?
C29 C30B H30F 109.5 . . ?
H30D C30B H30F 109.5 . . ?
H30E C30B H30F 109.5 . . ?
C29 C31B H31D 109.5 . . ?
C29 C31B H31E 109.5 . . ?
H31D C31B H31E 109.5 . . ?
C29 C31B H31F 109.5 . . ?
H31D C31B H31F 109.5 . . ?
H31E C31B H31F 109.5 . . ?
C29 C32B H32D 109.5 . . ?
C29 C32B H32E 109.5 . . ?
H32D C32B H32E 109.5 . . ?
C29 C32B H32F 109.5 . . ?
H32D C32B H32F 109.5 . . ?
H32E C32B H32F 109.5 . . ?

loop_
_geom_bond_atom_site_label_1
_geom_bond_atom_site_label_2
_geom_bond_distance
_geom_bond_site_symmetry_2
_geom_bond_publ_flag
Mo1 N2 1.698(9) . ?
Mo1 N1 1.701(8) . ?
Mo1 O1 1.873(6) . ?
Mo1 O2 1.899(6) . ?
Si1 O3 1.605(7) 3_666 ?
Si1 O2 1.630(6) . ?
Si1 C7 1.863(6) . ?
Si1 C1 1.877(6) . ?
Si2 O1 1.618(6) . ?
Si2 O3 1.654(7) . ?
Si2 C13 1.863(6) . ?
Si2 C19 1.879(6) . ?
O3 Si1 1.605(7) 3_666 ?
N1 C25 1.474(13) . ?
N2 C29 1.500(13) . ?
C1 C2 1.39 . ?
C1 C6 1.39 . ?
C2 C3 1.39 . ?
C2 H2 0.93 . ?
C3 C4 1.39 . ?
C3 H3 0.93 . ?
C4 C5 1.39 . ?
C4 H4 0.93 . ?
C5 C6 1.39 . ?
C5 H5 0.93 . ?
C6 H6 0.93 . ?
C7 C8 1.39 . ?
C7 C12 1.39 . ?
C8 C9 1.39 . ?
C8 H8 0.93 . ?
C9 C10 1.39 . ?
C9 H9 0.93 . ?
C10 C11 1.39 . ?
C10 H10 0.93 . ?
C11 C12 1.39 . ?
C11 H11 0.93 . ?
C12 H12 0.93 . ?
C13 C14 1.39 . ?
C13 C18 1.39 . ?
C14 C15 1.39 . ?
C14 H14 0.93 . ?
C15 C16 1.39 . ?
C15 H15 0.93 . ?
C16 C17 1.39 . ?
C16 H16 0.93 . ?
C17 C18 1.39 . ?
C17 H17 0.93 . ?
C18 H18 0.93 . ?
C19 C20 1.39 . ?
C19 C24 1.39 . ?
C20 C21 1.39 . ?
C20 H20 0.93 . ?
C21 C22 1.39 . ?
C21 H21 0.93 . ?
C22 C23 1.39 . ?
C22 H22 0.93 . ?
C23 C24 1.39 . ?
C23 H23 0.93 . ?
C24 H24 0.93 . ?
C25 C28 1.494(15) . ?
C25 C26 1.528(17) . ?
C25 C27 1.562(16) . ?
C26 H26A 0.96 . ?
C26 H26B 0.96 . ?
C26 H26C 0.96 . ?
C27 H27A 0.96 . ?
C27 H27B 0.96 . ?
C27 H27C 0.96 . ?
C28 H28A 0.96 . ?
C28 H28B 0.96 . ?
C28 H28C 0.96 . ?
C29 C30A 1.44(2) . ?
C29 C32B 1.45(4) . ?
C29 C30B 1.51(3) . ?
C29 C31A 1.53(2) . ?
C29 C32A 1.586(19) . ?
C29 C31B 1.60(3) . ?
C30A H30A 0.96 . ?
C30A H30B 0.96 . ?
C30A H30C 0.96 . ?
C31A H31A 0.96 . ?
C31A H31B 0.96 . ?
C31A H31C 0.96 . ?
C32A H32A 0.96 . ?
C32A H32B 0.96 . ?
C32A H32C 0.96 . ?
C30B H30D 0.96 . ?
C30B H30E 0.96 . ?
C30B H30F 0.96 . ?
C31B H31D 0.96 . ?
C31B H31E 0.96 . ?
C31B H31F 0.96 . ?
C32B H32D 0.96 . ?
C32B H32E 0.96 . ?
C32B H32F 0.96 . ?
